data_4077867
loop_
_publ_author_name
'Kilah, Nathan L.'
'Wild, S. Bruce'

_publ_section_title
;
 Phosphine Complexes of an Enantiomerically Pure, Atropisomeric Arsenium
 Ion
;
_journal_issue 7
_journal_name_full Organometallics
_journal_page_first 2658
_journal_paper_doi 10.1021/om200853d
_journal_volume 31
_journal_year 2012
_chemical_absolute_configuration rmad
_chemical_compound_source
;
?
;
_chemical_formula_moiety ' C41 H35 As1 O1 P1, F6 P1, C2 H4 O0.5 '
_chemical_formula_sum 'C43 H39 As F6 O1.5 P2'
_chemical_formula_weight 830.64
_chemical_name_systematic
; 
? 
;
_space_group_IT_number 96
_symmetry_cell_setting tetragonal
_symmetry_space_group_name_Hall 'P 4nw 2abw'
_symmetry_space_group_name_H-M 'P 43 21 2'
_atom_sites_solution_hydrogens geom
_atom_sites_solution_primary direct
_audit_creation_date 07-08-11
_audit_creation_method CRYSTALS_ver_12-03-99
_audit_update_record
;
2007-11-08 - Report on C47 H47 As1 F6 O1.5 P2
             by Nathan L. Kilah
             for S. Bruce Wild

2007-11-08 - Passed CheckCif with minor warnings.
 

;
_cell_angle_alpha 90
_cell_angle_beta 90
_cell_angle_gamma 90
_cell_formula_units_Z 8
_cell_length_a 18.7230(4)
_cell_length_b 18.7230(4)
_cell_length_c 23.0827(4)
_cell_measurement_reflns_used 127298
_cell_measurement_temperature 200
_cell_measurement_theta_max 28
_cell_measurement_theta_min 3
_cell_volume 8091.7(3)
_computing_cell_refinement
; 
 Denzo/Scalepack (Otwinowski & Minor, 1996) 
;
_computing_data_collection
; 
 COLLECT (Nonius BV, 1997) 
;
_computing_data_reduction
; 
 Denzo/Scalepack (Otwinowski & Minor, 1996) 
;
_computing_molecular_graphics
; 
 ORTEP3 (Farrugia 1997) 
;
_computing_publication_material
; 
 CRYSTALS (Watkin et al 2003) 
;
_computing_structure_refinement
; 
 CRYSTALS (Watkin et al 2003) 
;
_computing_structure_solution
; 
 SIR92 (Altomare et al, 1994) 
;
_diffrn_ambient_temperature 200
_diffrn_measured_fraction_theta_full 0.998
_diffrn_measured_fraction_theta_max 0.998
_diffrn_measurement_device_type
; 
Nonius Kappa CCD 
;
_diffrn_measurement_method ' \f and \w scans with CCD '
_diffrn_radiation_monochromator graphite
_diffrn_radiation_type 'Mo K\a'
_diffrn_radiation_wavelength 0.71073
_diffrn_reflns_av_R_equivalents 0.068
_diffrn_reflns_limit_h_max 24
_diffrn_reflns_limit_h_min -24
_diffrn_reflns_limit_k_max 24
_diffrn_reflns_limit_k_min -24
_diffrn_reflns_limit_l_max 30
_diffrn_reflns_limit_l_min -27
_diffrn_reflns_number 94598
_diffrn_reflns_theta_full 27.875
_diffrn_reflns_theta_max 27.875
_diffrn_reflns_theta_min 2.588
_diffrn_standards_decay_% 0.00
_diffrn_standards_interval_count 0
_diffrn_standards_interval_time 0
_diffrn_standards_number 0
_exptl_absorpt_coefficient_mu 0.976
_exptl_absorpt_correction_T_max 0.940
_exptl_absorpt_correction_T_min 0.866
_exptl_absorpt_correction_type integration
_exptl_absorpt_process_details
;
Gaussian integration (Coppens, 1970)
;
_exptl_crystal_colour ' colourless '
_exptl_crystal_density_diffrn 1.363
_exptl_crystal_density_meas ?
_exptl_crystal_description ' plate '
_exptl_crystal_F_000 3408
_exptl_crystal_size_max 0.22
_exptl_crystal_size_mid 0.08
_exptl_crystal_size_min 0.07
_refine_diff_density_max 0.67
_refine_diff_density_min -0.54
_refine_ls_abs_structure_details 'Flack, 0 Friedel-pairs'
_refine_ls_abs_structure_Flack 0.012(10)
_refine_ls_extinction_method None
_refine_ls_goodness_of_fit_ref 0.8645
_refine_ls_hydrogen_treatment noref
_refine_ls_matrix_type full
_refine_ls_number_parameters 463
_refine_ls_number_reflns 3553
_refine_ls_number_restraints 0
_refine_ls_R_factor_all 0.1207
_refine_ls_R_factor_gt 0.0389
_refine_ls_shift/su_max 0.000206
_refine_ls_structure_factor_coef F
_refine_ls_weighting_details
;
 Method, part 1, Chebychev polynomial, (Watkin, 1994, Prince, 1982) 
 [weight] = 1.0/[A~0~*T~0~(x)+A~1~*T~1~(x) ... +A~n-1~]*T~n-1~(x)] 
 where A~i~ are the Chebychev coefficients listed below and x= Fcalc/Fmax 
 Method = Robust Weighting (Prince, 1982) 
 W = [weight] * [1-(deltaF/6*sigmaF)^2^]^2^ 
 A~i~ are: 
 1.74 0.728 1.51 
;
_refine_ls_weighting_scheme calc
_refine_ls_wR_factor_all 0.0584
_refine_ls_wR_factor_gt 0.0412
_refine_ls_wR_factor_ref 0.0412
_reflns_limit_h_max 17
_reflns_limit_h_min -16
_reflns_limit_k_max 24
_reflns_limit_k_min 0
_reflns_limit_l_max 30
_reflns_limit_l_min 0
_reflns_number_gt 3553
_reflns_number_total 9636
_reflns_threshold_expression I>2.00u(I)
_cod_data_source_file om200853d_si_002.cif
_cod_data_source_block kilah22_cif
_cod_depositor_comments
;
The following automatic conversions were performed:

'_symmetry_cell_setting' value 'Tetragonal' changed to 'tetragonal'
according to /home/saulius/struct/CIF-dictionaries/cif_core.dic
dictionary named 'cif_core.dic' version 2.4.1 from 2010-06-29.

Automatic conversion script
Id: cif_fix_values 1715 2011-07-08 13:25:40Z adriana 

The following automatic conversions were performed:

'_exptl_crystal_density_meas' value ' not measured ' was changed to
'?' - the value is perceived as not measured.

Automatic conversion script
Id: cif_fix_values 3008 2015-01-20 13:52:24Z robertas 
;
_cod_original_sg_symbol_Hall 'P 4nw 2abw '
_cod_original_sg_symbol_H-M 'P 43 21 2 '
_cod_original_formula_sum ' C43 H39 As1 F6 O1.5 P2 '
_cod_database_code 4077867

loop_
_symmetry_equiv_pos_as_xyz
x,y,z
-y+1/2,x+1/2,z+3/4
-x,-y,z+1/2
y+1/2,-x+1/2,z+1/4
-x+1/2,y+1/2,-z+3/4
y,x,-z
x+1/2,-y+1/2,-z+1/4
-y,-x,-z+1/2

loop_
_atom_site_label
_atom_site_type_symbol
_atom_site_fract_x
_atom_site_fract_y
_atom_site_fract_z
_atom_site_U_iso_or_equiv
_atom_site_occupancy
_atom_site_adp_type
_atom_site_refinement_flags_posn
_atom_site_refinement_flags_adp
As1 As 0.36215(3) 0.02328(3) 0.25825(2) 0.0431 1.0000 Uani . .
P1 P 0.33373(8) 0.12421(9) 0.31367(7) 0.0431 1.0000 Uani . .
P2 P 0.18063(8) -0.18063(8) 0.2500 0.0477 1.0000 Uani S T
P3 P 0.63656(10) 0.36344(10) 0.2500 0.0707 1.0000 Uani S T
F1 F 0.1576(2) -0.2031(2) 0.31347(16) 0.0770 1.0000 Uani . .
F2 F 0.1221(2) -0.1221(2) 0.2500 0.1118 1.0000 Uani S T
F3 F 0.2343(3) -0.1254(3) 0.27666(19) 0.1034 1.0000 Uani . .
F4 F 0.2396(2) -0.2396(2) 0.2500 0.0990 1.0000 Uani S T
F5 F 0.6857(3) 0.3290(3) 0.2977(3) 0.1415 1.0000 Uani . .
F6 F 0.6065(5) 0.4122(4) 0.2962(4) 0.2000 1.0000 Uani . .
F7 F 0.6949(3) 0.4204(3) 0.2354(4) 0.1535 1.0000 Uani . .
O1 O 0.2519(3) 0.1126(3) 0.2046(2) 0.0696 1.0000 Uani . .
C1 C 0.4529(3) 0.0594(3) 0.2229(2) 0.0437 1.0000 Uani . .
C2 C 0.4066(3) -0.0345(3) 0.3201(2) 0.0425 1.0000 Uani . .
C10 C 0.5485(3) 0.0015(3) 0.2829(3) 0.0414 1.0000 Uani . .
C11 C 0.5176(3) 0.0632(3) 0.2613(2) 0.0424 1.0000 Uani . .
C12 C 0.5485(3) 0.1302(3) 0.2744(3) 0.0475 1.0000 Uani . .
C13 C 0.6074(4) 0.1355(4) 0.3080(3) 0.0564 1.0000 Uani . .
C14 C 0.6410(4) 0.0754(4) 0.3301(3) 0.0542 1.0000 Uani . .
C15 C 0.7049(4) 0.0771(5) 0.3647(3) 0.0689 1.0000 Uani . .
C16 C 0.7346(4) 0.0168(6) 0.3866(3) 0.0778 1.0000 Uani . .
C17 C 0.7034(4) -0.0482(5) 0.3779(3) 0.0674 1.0000 Uani . .
C18 C 0.6429(4) -0.0550(4) 0.3451(3) 0.0542 1.0000 Uani . .
C19 C 0.6114(3) 0.0054(3) 0.3195(2) 0.0444 1.0000 Uani . .
C20 C 0.5180(3) -0.0706(3) 0.2684(2) 0.0395 1.0000 Uani . .
C21 C 0.4515(3) -0.0885(3) 0.2873(2) 0.0403 1.0000 Uani . .
C22 C 0.4209(4) -0.1566(3) 0.2743(3) 0.0507 1.0000 Uani . .
C23 C 0.4599(4) -0.2040(3) 0.2425(3) 0.0550 1.0000 Uani . .
C24 C 0.5287(3) -0.1886(3) 0.2220(2) 0.0442 1.0000 Uani . .
C25 C 0.5693(4) -0.2374(4) 0.1884(3) 0.0598 1.0000 Uani . .
C26 C 0.6347(4) -0.2199(4) 0.1680(3) 0.0563 1.0000 Uani . .
C27 C 0.6631(4) -0.1518(4) 0.1789(3) 0.0579 1.0000 Uani . .
C28 C 0.6261(3) -0.1033(4) 0.2109(3) 0.0512 1.0000 Uani . .
C29 C 0.5580(3) -0.1198(3) 0.2335(2) 0.0413 1.0000 Uani . .
C30 C 0.3932(3) 0.1317(4) 0.3751(3) 0.0505 1.0000 Uani . .
C40 C 0.2467(3) 0.1144(3) 0.3454(2) 0.0408 1.0000 Uani . .
C41 C 0.2232(3) 0.1687(3) 0.3836(2) 0.0432 1.0000 Uani . .
C42 C 0.1585(3) 0.1618(3) 0.4101(3) 0.0489 1.0000 Uani . .
C43 C 0.1150(3) 0.1032(3) 0.4020(3) 0.0463 1.0000 Uani . .
C44 C 0.0458(4) 0.0971(4) 0.4296(4) 0.0718 1.0000 Uani . .
C45 C 0.0067(4) 0.0361(4) 0.4205(3) 0.0765 1.0000 Uani . .
C46 C 0.0304(4) -0.0189(4) 0.3838(3) 0.0713 1.0000 Uani . .
C47 C 0.0949(4) -0.0132(4) 0.3560(3) 0.0704 1.0000 Uani . .
C48 C 0.1367(3) 0.0482(3) 0.3639(3) 0.0486 1.0000 Uani . .
C49 C 0.2056(3) 0.0550(3) 0.3364(3) 0.0447 1.0000 Uani . .
C50 C 0.3373(3) 0.2078(3) 0.2755(3) 0.0500 1.0000 Uani . .
C51 C 0.3939(4) 0.2559(3) 0.2891(3) 0.0581 1.0000 Uani . .
C52 C 0.3991(5) 0.3207(4) 0.2623(4) 0.0748 1.0000 Uani . .
C53 C 0.3482(5) 0.3407(4) 0.2204(4) 0.0781 1.0000 Uani . .
C54 C 0.2930(4) 0.2939(4) 0.2076(3) 0.0664 1.0000 Uani . .
C55 C 0.2856(3) 0.2283(4) 0.2336(3) 0.0549 1.0000 Uani . .
C56 C 0.2261(4) 0.1810(4) 0.2150(3) 0.0656 1.0000 Uani . .
C57 C 0.1971(5) 0.0651(4) 0.1830(4) 0.0851 1.0000 Uani . .
H11 H 0.4436 0.1087 0.2080 0.0528 1.0000 Uiso R .
H12 H 0.4650 0.0272 0.1898 0.0528 1.0000 Uiso R .
H21 H 0.4373 -0.0042 0.3457 0.0504 1.0000 Uiso R .
H22 H 0.3694 -0.0589 0.3441 0.0504 1.0000 Uiso R .
H121 H 0.5263 0.1747 0.2586 0.0574 1.0000 Uiso R .
H131 H 0.6276 0.1838 0.3167 0.0679 1.0000 Uiso R .
H151 H 0.7280 0.1242 0.3730 0.0841 1.0000 Uiso R .
H161 H 0.7800 0.0201 0.4094 0.0935 1.0000 Uiso R .
H171 H 0.7251 -0.0918 0.3957 0.0799 1.0000 Uiso R .
H181 H 0.6210 -0.1031 0.3391 0.0653 1.0000 Uiso R .
H221 H 0.3721 -0.1694 0.2884 0.0592 1.0000 Uiso R .
H231 H 0.4384 -0.2516 0.2334 0.0661 1.0000 Uiso R .
H251 H 0.5491 -0.2857 0.1796 0.0721 1.0000 Uiso R .
H261 H 0.6627 -0.2555 0.1450 0.0681 1.0000 Uiso R .
H271 H 0.7111 -0.1389 0.1630 0.0676 1.0000 Uiso R .
H281 H 0.6475 -0.0554 0.2186 0.0608 1.0000 Uiso R .
H301 H 0.4434 0.1374 0.3611 0.0606 1.0000 Uiso R .
H302 H 0.3794 0.1743 0.3987 0.0606 1.0000 Uiso R .
H303 H 0.3896 0.0876 0.3995 0.0606 1.0000 Uiso R .
H411 H 0.2537 0.2115 0.3911 0.0523 1.0000 Uiso R .
H421 H 0.1418 0.2008 0.4364 0.0583 1.0000 Uiso R .
H441 H 0.0273 0.1361 0.4551 0.0869 1.0000 Uiso R .
H451 H -0.0404 0.0307 0.4404 0.0926 1.0000 Uiso R .
H461 H 0.0002 -0.0624 0.3779 0.0844 1.0000 Uiso R .
H471 H 0.1120 -0.0528 0.3304 0.0854 1.0000 Uiso R .
H491 H 0.2232 0.0160 0.3105 0.0536 1.0000 Uiso R .
H511 H 0.4302 0.2419 0.3189 0.0693 1.0000 Uiso R .
H521 H 0.4393 0.3535 0.2723 0.0896 1.0000 Uiso R .
H531 H 0.3516 0.3880 0.2005 0.0935 1.0000 Uiso R .
H541 H 0.2569 0.3086 0.1780 0.0804 1.0000 Uiso R .
H561 H 0.1891 0.1793 0.2461 0.0780 1.0000 Uiso R .
H562 H 0.2045 0.2004 0.1786 0.0780 1.0000 Uiso R .
H571 H 0.2182 0.0167 0.1763 0.1033 1.0000 Uiso R .
H572 H 0.1574 0.0614 0.2118 0.1033 1.0000 Uiso R .
H573 H 0.1780 0.0842 0.1456 0.1033 1.0000 Uiso R .

loop_
_atom_site_aniso_label
_atom_site_aniso_U_11
_atom_site_aniso_U_22
_atom_site_aniso_U_33
_atom_site_aniso_U_23
_atom_site_aniso_U_13
_atom_site_aniso_U_12
As1 0.0417(4) 0.0432(4) 0.0444(3) -0.0007(3) 0.0015(3) 0.0023(3)
P1 0.0397(9) 0.0455(10) 0.0441(9) -0.0015(8) 0.0033(7) 0.0018(7)
P2 0.0464(8) 0.0464(8) 0.0503(14) -0.0034(8) -0.0034(8) 0.0052(11)
P3 0.0485(8) 0.0485(8) 0.115(2) 0.0066(11) 0.0066(11) -0.0022(14)
F1 0.078(3) 0.099(3) 0.054(2) 0.000(2) 0.006(2) 0.010(2)
F2 0.132(4) 0.132(4) 0.071(4) -0.023(3) -0.023(3) 0.087(5)
F3 0.119(4) 0.100(4) 0.091(3) -0.009(3) -0.023(3) -0.050(3)
F4 0.103(3) 0.103(3) 0.091(5) 0.023(4) 0.023(4) 0.065(4)
F5 0.126(5) 0.149(6) 0.149(5) -0.025(4) -0.062(4) 0.019(4)
F6 0.203(8) 0.114(5) 0.283(9) -0.019(6) 0.161(8) 0.024(5)
F7 0.125(5) 0.110(4) 0.226(7) -0.034(5) 0.073(5) -0.072(4)
O1 0.067(3) 0.060(3) 0.082(3) -0.005(3) -0.018(3) 0.007(3)
C1 0.040(4) 0.049(4) 0.042(3) 0.005(3) -0.002(3) 0.011(3)
C2 0.045(4) 0.033(3) 0.050(3) 0.006(3) 0.008(3) 0.005(3)
C10 0.041(3) 0.041(4) 0.042(3) -0.007(3) 0.011(3) -0.002(3)
C11 0.046(3) 0.040(3) 0.041(3) 0.000(3) 0.009(3) 0.004(3)
C12 0.052(4) 0.038(4) 0.052(4) -0.004(3) 0.010(3) -0.001(3)
C13 0.068(5) 0.045(4) 0.056(4) -0.012(4) 0.015(4) -0.012(4)
C14 0.055(4) 0.060(5) 0.048(4) -0.007(3) 0.006(3) -0.007(4)
C15 0.053(5) 0.092(6) 0.061(4) -0.015(4) -0.006(4) -0.034(4)
C16 0.060(5) 0.116(7) 0.058(5) -0.016(5) 0.002(4) -0.010(6)
C17 0.067(5) 0.081(6) 0.054(4) -0.003(4) -0.011(4) 0.013(5)
C18 0.052(4) 0.071(4) 0.039(3) -0.004(3) -0.004(3) 0.007(4)
C19 0.041(4) 0.049(4) 0.043(3) -0.008(3) 0.005(3) -0.001(3)
C20 0.033(3) 0.052(4) 0.033(3) 0.005(3) -0.004(3) -0.002(3)
C21 0.038(4) 0.048(4) 0.035(3) 0.004(3) -0.005(2) 0.002(3)
C22 0.052(4) 0.047(4) 0.054(4) 0.006(3) 0.001(3) -0.009(3)
C23 0.073(5) 0.041(4) 0.051(4) 0.003(3) -0.009(4) -0.004(3)
C24 0.045(4) 0.044(4) 0.044(3) 0.010(3) -0.014(3) 0.004(3)
C25 0.084(6) 0.041(4) 0.054(4) -0.009(3) -0.020(4) 0.029(4)
C26 0.061(5) 0.062(5) 0.046(4) -0.011(3) -0.011(4) 0.027(4)
C27 0.059(4) 0.067(5) 0.048(4) -0.006(4) 0.006(3) 0.019(4)
C28 0.049(4) 0.063(4) 0.042(3) -0.011(3) -0.013(3) 0.009(3)
C29 0.044(3) 0.040(4) 0.040(3) -0.002(3) -0.003(3) 0.006(3)
C30 0.038(3) 0.059(4) 0.054(4) -0.009(3) -0.002(3) -0.002(3)
C40 0.045(3) 0.033(3) 0.044(3) 0.003(3) 0.002(3) 0.004(3)
C41 0.041(4) 0.036(3) 0.052(3) -0.001(3) -0.001(3) 0.002(3)
C42 0.050(4) 0.032(4) 0.065(4) -0.010(3) 0.015(3) 0.004(3)
C43 0.041(4) 0.035(3) 0.062(4) -0.003(3) 0.012(3) 0.003(3)
C44 0.056(5) 0.066(5) 0.094(6) -0.013(4) 0.030(4) 0.006(4)
C45 0.061(5) 0.061(5) 0.108(6) -0.007(4) 0.029(4) -0.003(4)
C46 0.053(4) 0.053(4) 0.108(6) -0.012(4) 0.014(4) -0.019(4)
C47 0.061(5) 0.054(5) 0.096(6) -0.013(4) 0.020(4) -0.003(4)
C48 0.043(4) 0.044(4) 0.058(4) -0.002(3) -0.004(3) -0.011(3)
C49 0.043(4) 0.038(3) 0.053(4) -0.008(3) -0.001(3) 0.000(3)
C50 0.051(4) 0.040(4) 0.060(4) -0.009(3) 0.013(3) -0.001(3)
C51 0.060(5) 0.037(4) 0.076(5) -0.006(3) 0.017(4) -0.002(3)
C52 0.080(6) 0.047(4) 0.098(6) -0.020(5) 0.031(5) -0.019(4)
C53 0.093(6) 0.046(5) 0.094(6) 0.006(4) 0.036(5) -0.007(4)
C54 0.080(5) 0.046(5) 0.074(5) 0.018(4) 0.007(4) 0.017(4)
C55 0.048(4) 0.067(5) 0.050(4) -0.001(4) 0.013(3) 0.012(3)
C56 0.061(5) 0.068(5) 0.068(5) 0.015(4) -0.006(4) 0.012(4)
C57 0.080(6) 0.067(5) 0.107(7) -0.005(5) -0.033(5) -0.017(5)

loop_
_atom_type_symbol
_atom_type_scat_dispersion_real
_atom_type_scat_dispersion_imag
_atom_type_scat_Cromer_Mann_a1
_atom_type_scat_Cromer_Mann_b1
_atom_type_scat_Cromer_Mann_a2
_atom_type_scat_Cromer_Mann_b2
_atom_type_scat_Cromer_Mann_a3
_atom_type_scat_Cromer_Mann_b3
_atom_type_scat_Cromer_Mann_a4
_atom_type_scat_Cromer_Mann_b4
_atom_type_scat_Cromer_Mann_c
_atom_type_scat_source
'C   ' 0.0033 0.0016 2.3100 20.8439 1.0200 10.2075 1.5886 0.5687 0.8650 51.6512 0.2156 International_Tables_Vol_IV_Table_2.2B
'H   ' 0.0000 0.0000 0.4930 10.5109 0.3229 26.1257 0.1402 3.1424 0.0408 57.7998 0.0030 International_Tables_Vol_IV_Table_2.2B
'As  ' 0.0499 2.0058 16.6723 2.6345 6.0701 0.2647 3.4313 12.9479 4.2779 47.7972 2.5310 International_Tables_Vol_IV_Table_2.2B
'F   ' 0.0171 0.0103 3.5392 10.2825 2.6412 4.2944 1.5170 0.2615 1.0243 26.1476 0.2776 International_Tables_Vol_IV_Table_2.2B
'O   ' 0.0106 0.0060 3.0485 13.2771 2.2868 5.7011 1.5463 0.3239 0.8670 32.9089 0.2508 International_Tables_Vol_IV_Table_2.2B
'P   ' 0.1023 0.0942 6.4345 1.9067 4.1791 27.1570 1.7800 0.5260 1.4908 68.1645 1.1149 International_Tables_Vol_IV_Table_2.2B

loop_
_exptl_crystal_face_index_h
_exptl_crystal_face_index_k
_exptl_crystal_face_index_l
_exptl_crystal_face_perp_dist
-4 -3 8 0.133
11 -10 0 0.042
-11 10 0 0.042
-5 -5 -1 0.059
5 5 1 0.008
0 0 -1 0.082

loop_
_geom_angle_atom_site_label_1
_geom_angle_site_symmetry_1
_geom_angle_atom_site_label_2
_geom_angle_atom_site_label_3
_geom_angle_site_symmetry_3
_geom_angle
_geom_angle_publ_flag
P1 . As1 C1 . 98.19(19) yes
P1 . As1 C2 . 98.20(17) yes
C1 . As1 C2 . 97.0(2) yes
As1 . P1 C30 . 110.5(2) yes
As1 . P1 C40 . 110.24(19) yes
C30 . P1 C40 . 104.3(3) yes
As1 . P1 C50 . 115.2(2) yes
C30 . P1 C50 . 107.1(3) yes
C40 . P1 C50 . 108.8(3) yes
F1 8_555 P2 F3 8_555 89.2(2) yes
F1 8_555 P2 F1 . 179.4(3) yes
F3 8_555 P2 F1 . 90.8(2) yes
F1 8_555 P2 F2 . 89.71(17) yes
F3 8_555 P2 F2 . 89.3(2) yes
F1 . P2 F2 . 89.71(17) yes
F1 8_555 P2 F3 . 90.8(2) yes
F3 8_555 P2 F3 . 178.5(5) yes
F1 . P2 F3 . 89.2(2) yes
F2 . P2 F3 . 89.3(2) yes
F1 8_555 P2 F4 . 90.29(17) yes
F3 8_555 P2 F4 . 90.7(2) yes
F1 . P2 F4 . 90.29(17) yes
F2 . P2 F4 . 179.993 yes
F3 . P2 F4 . 90.7(2) yes
F5 8_665 P3 F7 8_665 91.3(4) yes
F5 8_665 P3 F6 8_665 88.4(5) yes
F7 8_665 P3 F6 8_665 90.1(4) yes
F5 8_665 P3 F5 . 90.6(5) yes
F7 8_665 P3 F5 . 87.8(4) yes
F6 8_665 P3 F5 . 177.6(4) yes
F5 8_665 P3 F6 . 177.6(4) yes
F7 8_665 P3 F6 . 90.9(4) yes
F6 8_665 P3 F6 . 92.7(8) yes
F5 . P3 F6 . 88.4(5) yes
F5 8_665 P3 F7 . 87.8(4) yes
F7 8_665 P3 F7 . 178.7(6) yes
F6 8_665 P3 F7 . 90.9(4) yes
F5 . P3 F7 . 91.3(4) yes
F6 . P3 F7 . 90.1(4) yes
C56 . O1 C57 . 112.3(6) yes
As1 . C1 C11 . 117.4(4) yes
As1 . C1 H11 . 107.620 no
C11 . C1 H11 . 107.526 no
As1 . C1 H12 . 107.344 no
C11 . C1 H12 . 107.352 no
H11 . C1 H12 . 109.467 no
As1 . C2 C21 . 103.7(4) yes
As1 . C2 H21 . 110.951 no
C21 . C2 H21 . 110.702 no
As1 . C2 H22 . 110.928 no
C21 . C2 H22 . 110.990 no
H21 . C2 H22 . 109.467 no
C11 . C10 C19 . 120.4(5) yes
C11 . C10 C20 . 120.7(5) yes
C19 . C10 C20 . 118.9(5) yes
C1 . C11 C10 . 120.6(5) yes
C1 . C11 C12 . 119.9(5) yes
C10 . C11 C12 . 119.4(5) yes
C11 . C12 C13 . 121.5(6) yes
C11 . C12 H121 . 119.338 no
C13 . C12 H121 . 119.183 no
C12 . C13 C14 . 121.4(6) yes
C12 . C13 H131 . 119.411 no
C14 . C13 H131 . 119.165 no
C13 . C14 C15 . 124.2(7) yes
C13 . C14 C19 . 120.1(6) yes
C15 . C14 C19 . 115.7(7) yes
C14 . C15 C16 . 121.9(7) yes
C14 . C15 H151 . 119.019 no
C16 . C15 H151 . 119.058 no
C15 . C16 C17 . 120.8(7) yes
C15 . C16 H161 . 119.574 no
C17 . C16 H161 . 119.664 no
C16 . C17 C18 . 121.2(7) yes
C16 . C17 H171 . 119.480 no
C18 . C17 H171 . 119.320 no
C17 . C18 C19 . 120.4(7) yes
C17 . C18 H181 . 119.955 no
C19 . C18 H181 . 119.619 no
C10 . C19 C14 . 117.1(6) yes
C10 . C19 C18 . 123.0(6) yes
C14 . C19 C18 . 119.8(6) yes
C10 . C20 C21 . 119.9(5) yes
C10 . C20 C29 . 120.1(5) yes
C21 . C20 C29 . 120.0(5) yes
C2 . C21 C20 . 120.2(5) yes
C2 . C21 C22 . 118.5(5) yes
C20 . C21 C22 . 121.2(6) yes
C21 . C22 C23 . 118.7(6) yes
C21 . C22 H221 . 120.729 no
C23 . C22 H221 . 120.603 no
C22 . C23 C24 . 122.6(6) yes
C22 . C23 H231 . 118.632 no
C24 . C23 H231 . 118.775 no
C23 . C24 C25 . 122.9(6) yes
C23 . C24 C29 . 118.5(5) yes
C25 . C24 C29 . 118.6(6) yes
C24 . C25 C26 . 121.2(7) yes
C24 . C25 H251 . 119.430 no
C26 . C25 H251 . 119.329 no
C25 . C26 C27 . 120.0(6) yes
C25 . C26 H261 . 119.903 no
C27 . C26 H261 . 120.066 no
C26 . C27 C28 . 120.7(7) yes
C26 . C27 H271 . 119.596 no
C28 . C27 H271 . 119.731 no
C27 . C28 C29 . 121.1(6) yes
C27 . C28 H281 . 119.433 no
C29 . C28 H281 . 119.494 no
C20 . C29 C24 . 118.9(5) yes
C20 . C29 C28 . 122.7(5) yes
C24 . C29 C28 . 118.4(5) yes
P1 . C30 H301 . 109.544 no
P1 . C30 H302 . 109.253 no
H301 . C30 H302 . 109.476 no
P1 . C30 H303 . 109.602 no
H301 . C30 H303 . 109.476 no
H302 . C30 H303 . 109.476 no
P1 . C40 C41 . 117.6(4) yes
P1 . C40 C49 . 122.2(5) yes
C41 . C40 C49 . 120.1(5) yes
C40 . C41 C42 . 119.2(6) yes
C40 . C41 H411 . 120.399 no
C42 . C41 H411 . 120.379 no
C41 . C42 C43 . 122.7(6) yes
C41 . C42 H421 . 118.816 no
C43 . C42 H421 . 118.527 no
C42 . C43 C44 . 122.1(6) yes
C42 . C43 C48 . 119.6(5) yes
C44 . C43 C48 . 118.2(5) yes
C43 . C44 C45 . 118.4(6) yes
C43 . C44 H441 . 120.719 no
C45 . C44 H441 . 120.886 no
C44 . C45 C46 . 122.3(6) yes
C44 . C45 H451 . 118.921 no
C46 . C45 H451 . 118.769 no
C45 . C46 C47 . 120.2(6) yes
C45 . C46 H461 . 120.058 no
C47 . C46 H461 . 119.787 no
C46 . C47 C48 . 119.6(6) yes
C46 . C47 H471 . 120.089 no
C48 . C47 H471 . 120.335 no
C43 . C48 C47 . 121.3(6) yes
C43 . C48 C49 . 117.7(5) yes
C47 . C48 C49 . 120.9(6) yes
C48 . C49 C40 . 120.6(5) yes
C48 . C49 H491 . 119.569 no
C40 . C49 H491 . 119.847 no
P1 . C50 C51 . 117.9(5) yes
P1 . C50 C55 . 122.9(5) yes
C51 . C50 C55 . 119.1(6) yes
C50 . C51 C52 . 120.9(8) yes
C50 . C51 H511 . 119.388 no
C52 . C51 H511 . 119.750 no
C51 . C52 C53 . 120.0(7) yes
C51 . C52 H521 . 119.700 no
C53 . C52 H521 . 120.309 no
C52 . C53 C54 . 118.9(7) yes
C52 . C53 H531 . 120.472 no
C54 . C53 H531 . 120.671 no
C53 . C54 C55 . 123.1(8) yes
C53 . C54 H541 . 118.363 no
C55 . C54 H541 . 118.502 no
C50 . C55 C54 . 118.1(7) yes
C50 . C55 C56 . 123.1(6) yes
C54 . C55 C56 . 118.8(7) yes
C55 . C56 O1 . 109.8(6) yes
C55 . C56 H561 . 109.436 no
O1 . C56 H561 . 109.539 no
C55 . C56 H562 . 109.298 no
O1 . C56 H562 . 109.300 no
H561 . C56 H562 . 109.467 no
O1 . C57 H571 . 109.238 no
O1 . C57 H572 . 109.876 no
H571 . C57 H572 . 109.476 no
O1 . C57 H573 . 109.285 no
H571 . C57 H573 . 109.476 no
H572 . C57 H573 . 109.476 no

loop_
_geom_bond_atom_site_label_1
_geom_bond_atom_site_label_2
_geom_bond_site_symmetry_2
_geom_bond_distance
_geom_bond_publ_flag
As1 P1 . 2.3433(17) yes
As1 C1 . 2.003(6) yes
As1 C2 . 1.976(5) yes
P1 C30 . 1.808(6) yes
P1 C40 . 1.795(6) yes
P1 C50 . 1.798(7) yes
P2 F1 8_555 1.584(4) yes
P2 F3 8_555 1.568(4) yes
P2 F1 . 1.584(4) yes
P2 F2 . 1.551(6) yes
P2 F3 . 1.568(4) yes
P2 F4 . 1.562(6) yes
P3 F5 8_665 1.573(6) yes
P3 F7 8_665 1.565(5) yes
P3 F6 8_665 1.512(7) yes
P3 F5 . 1.573(6) yes
P3 F6 . 1.512(7) yes
P3 F7 . 1.565(5) yes
O1 C56 . 1.389(8) yes
O1 C57 . 1.448(8) yes
C1 C11 . 1.501(8) yes
C1 H11 . 1.000 no
C1 H12 . 1.000 no
C2 C21 . 1.517(8) yes
C2 H21 . 1.000 no
C2 H22 . 1.000 no
C10 C11 . 1.386(8) yes
C10 C19 . 1.451(8) yes
C10 C20 . 1.502(8) yes
C11 C12 . 1.414(8) yes
C12 C13 . 1.351(9) yes
C12 H121 . 1.000 no
C13 C14 . 1.387(10) yes
C13 H131 . 1.000 no
C14 C15 . 1.440(10) yes
C14 C19 . 1.444(9) yes
C15 C16 . 1.356(11) yes
C15 H151 . 1.000 no
C16 C17 . 1.367(11) yes
C16 H161 . 1.000 no
C17 C18 . 1.368(9) yes
C17 H171 . 1.000 no
C18 C19 . 1.404(9) yes
C18 H181 . 1.000 no
C20 C21 . 1.360(8) yes
C20 C29 . 1.435(8) yes
C21 C22 . 1.430(8) yes
C22 C23 . 1.363(8) yes
C22 H221 . 1.000 no
C23 C24 . 1.403(9) yes
C23 H231 . 1.000 no
C24 C25 . 1.420(9) yes
C24 C29 . 1.426(8) yes
C25 C26 . 1.353(10) yes
C25 H251 . 1.000 no
C26 C27 . 1.405(10) yes
C26 H261 . 1.000 no
C27 C28 . 1.359(9) yes
C27 H271 . 1.000 no
C28 C29 . 1.411(9) yes
C28 H281 . 1.000 no
C30 H301 . 1.000 no
C30 H302 . 1.000 no
C30 H303 . 1.000 no
C40 C41 . 1.417(8) yes
C40 C49 . 1.368(8) yes
C41 C42 . 1.362(8) yes
C41 H411 . 1.000 no
C42 C43 . 1.379(8) yes
C42 H421 . 1.000 no
C43 C44 . 1.448(9) yes
C43 C48 . 1.414(8) yes
C44 C45 . 1.372(10) yes
C44 H441 . 1.000 no
C45 C46 . 1.405(10) yes
C45 H451 . 1.000 no
C46 C47 . 1.372(9) yes
C46 H461 . 1.000 no
C47 C48 . 1.402(9) yes
C47 H471 . 1.000 no
C48 C49 . 1.444(9) yes
C49 H491 . 1.000 no
C50 C51 . 1.426(9) yes
C50 C55 . 1.421(9) yes
C51 C52 . 1.365(10) yes
C51 H511 . 1.000 no
C52 C53 . 1.409(12) yes
C52 H521 . 1.000 no
C53 C54 . 1.386(11) yes
C53 H531 . 1.000 no
C54 C55 . 1.373(9) yes
C54 H541 . 1.000 no
C55 C56 . 1.486(10) yes
C56 H561 . 1.000 no
C56 H562 . 1.000 no
C57 H571 . 1.000 no
C57 H572 . 1.000 no
C57 H573 . 1.000 no

loop_
_geom_contact_atom_site_label_1
_geom_contact_atom_site_label_2
_geom_contact_distance
_geom_contact_publ_flag
As1 O1 2.931(5) no
P1 O1 2.955(5) no

loop_
_geom_torsion_atom_site_label_1
_geom_torsion_atom_site_label_2
_geom_torsion_atom_site_label_3
_geom_torsion_atom_site_label_4
_geom_torsion
_geom_torsion_publ_flag
C1 As1 P1 C30 -72.5(3) no
C1 As1 P1 C40 172.7(2) no
C1 As1 P1 C50 49.1(3) no
C2 As1 P1 C30 25.9(3) no
C2 As1 P1 C40 -88.9(2) no
C2 As1 P1 C50 147.5(3) no
P1 As1 C1 C11 74.0(4) no
C2 As1 C1 C11 -25.4(4) no
P1 As1 C2 C21 -159.7(3) no
C1 As1 C2 C21 -60.3(4) no
As1 P1 C40 C49 -0.3(5) no
C30 P1 C40 C41 57.1(5) no
C30 P1 C40 C49 -118.9(5) no
C50 P1 C40 C41 -56.9(5) no
C50 P1 C40 C49 127.0(5) no
As1 P1 C50 C51 -109.0(5) no
As1 P1 C50 C55 72.3(6) no
As1 P1 C40 C41 175.8(3) no
C40 P1 C50 C51 126.6(5) no
C30 P1 C50 C51 14.4(6) no
C30 P1 C50 C55 -164.3(5) no
C40 P1 C50 C55 -52.1(6) no
C57 O1 C56 C55 -176.6(6) no
As1 C1 C11 C10 66.2(6) no
As1 C1 C11 C12 -115.4(5) no
As1 C2 C21 C20 83.1(5) no
As1 C2 C21 C22 -93.7(5) no
C11 C10 C19 C18 176.6(6) no
C19 C10 C11 C1 179.4(5) no
C19 C10 C11 C12 1.0(9) no
C20 C10 C11 C1 0.0(8) no
C20 C10 C11 C12 -178.4(5) no
C11 C10 C19 C14 -2.3(8) no
C19 C10 C20 C29 -66.0(7) no
C11 C10 C20 C21 -65.0(8) no
C20 C10 C19 C14 177.1(5) no
C20 C10 C19 C18 -4.0(9) no
C11 C10 C20 C29 113.4(6) no
C19 C10 C20 C21 115.6(6) no
C1 C11 C12 C13 -178.9(6) no
C10 C11 C12 C13 -0.5(9) no
C11 C12 C13 C14 1.4(10) no
C12 C13 C14 C15 178.1(7) no
C12 C13 C14 C19 -2.7(10) no
C13 C14 C15 C16 178.2(7) no
C19 C14 C15 C16 -1.0(10) no
C13 C14 C19 C10 3.1(9) no
C13 C14 C19 C18 -175.8(6) no
C15 C14 C19 C10 -177.7(6) no
C15 C14 C19 C18 3.4(9) no
C14 C15 C16 C17 -1.9(11) no
C15 C16 C17 C18 2.5(11) no
C16 C17 C18 C19 0.0(11) no
C17 C18 C19 C10 178.2(6) no
C17 C18 C19 C14 -3.0(10) no
C10 C20 C21 C22 -180.0(5) no
C10 C20 C21 C2 3.3(7) no
C21 C20 C29 C28 177.7(5) no
C10 C20 C29 C24 178.0(5) no
C29 C20 C21 C2 -175.1(4) no
C29 C20 C21 C22 1.6(8) no
C10 C20 C29 C28 -0.7(8) no
C21 C20 C29 C24 -3.6(7) no
C2 C21 C22 C23 177.0(6) no
C20 C21 C22 C23 0.2(9) no
C21 C22 C23 C24 -0.1(10) no
C22 C23 C24 C25 -179.4(6) no
C22 C23 C24 C29 -1.9(9) no
C25 C24 C29 C20 -178.8(5) no
C25 C24 C29 C28 0.0(8) no
C23 C24 C29 C28 -177.5(6) no
C23 C24 C25 C26 178.1(6) no
C29 C24 C25 C26 0.7(9) no
C23 C24 C29 C20 3.7(7) no
C24 C25 C26 C27 -1.3(11) no
C25 C26 C27 C28 1.3(11) no
C26 C27 C28 C29 -0.6(10) no
C27 C28 C29 C20 178.7(6) no
C27 C28 C29 C24 0.0(9) no
P1 C40 C41 C42 -177.7(4) no
C49 C40 C41 C42 -1.6(8) no
C41 C40 C49 C48 2.4(9) no
P1 C40 C49 C48 178.3(5) no
C40 C41 C42 C43 1.1(9) no
C41 C42 C43 C48 -1.4(10) no
C41 C42 C43 C44 -178.9(6) no
C42 C43 C48 C47 178.0(6) no
C48 C43 C44 C45 4.3(11) no
C42 C43 C44 C45 -178.2(7) no
C44 C43 C48 C49 179.7(6) no
C42 C43 C48 C49 2.1(9) no
C44 C43 C48 C47 -4.5(10) no
C43 C44 C45 C46 -2.4(12) no
C44 C45 C46 C47 0.7(11) no
C45 C46 C47 C48 -0.7(11) no
C46 C47 C48 C43 2.7(10) no
C46 C47 C48 C49 178.4(6) no
C43 C48 C49 C40 -2.7(9) no
C47 C48 C49 C40 -178.5(6) no
C51 C50 C55 C54 0.5(10) no
C51 C50 C55 C56 177.8(6) no
P1 C50 C51 C52 -179.0(6) no
C55 C50 C51 C52 -0.3(10) no
P1 C50 C55 C54 179.1(5) no
P1 C50 C55 C56 -3.5(9) no
C50 C51 C52 C53 -0.2(12) no
C51 C52 C53 C54 0.6(13) no
C52 C53 C54 C55 -0.5(12) no
C53 C54 C55 C50 -0.1(11) no
C53 C54 C55 C56 -177.6(7) no
C50 C55 C56 O1 -45.5(9) no
C54 C55 C56 O1 131.9(7) no
